data_2225862
loop_
_publ_author_name
'Anary-Abbasinejad, Mohammad'
'Mirhosseini, Marziyeh'
'Tabatabaee, Masoumeh'

_publ_section_title
;
 Dimethyl
 4-ethoxy-1-(4-methyl-2-pyridyl)-5-oxo-2,5-dihydro-1<i>H</i>-pyrrole-2,3-dicarboxylate
;
_journal_coeditor_code HB5395
_journal_issue 5
_journal_name_full 'Acta Crystallographica Section E'
_journal_page_first o1101
_journal_paper_doi 10.1107/S1600536810012882
_journal_volume 66
_journal_year 2010
_chemical_formula_iupac 'C16 H18 N2 O6'
_chemical_formula_moiety 'C16 H18 N2 O6'
_chemical_formula_sum 'C16 H18 N2 O6'
_chemical_formula_weight 334.32
_chemical_name_systematic
;
Dimethyl 4-ethoxy-1-(4-methyl-2-pyridyl)-5-oxo-2,5-dihydro-
1<i>H</i>-pyrrole-2,3-dicarboxylate
;
_space_group_IT_number 2
_symmetry_cell_setting triclinic
_symmetry_space_group_name_Hall '-P 1'
_symmetry_space_group_name_H-M 'P -1'
_atom_sites_solution_hydrogens geom
_atom_sites_solution_primary direct
_atom_sites_solution_secondary difmap
_audit_creation_method SHELXL97
_cell_angle_alpha 87.692(2)
_cell_angle_beta 72.0370(10)
_cell_angle_gamma 61.7970(10)
_cell_formula_units_Z 2
_cell_length_a 9.2674(6)
_cell_length_b 9.4219(6)
_cell_length_c 10.7650(7)
_cell_measurement_reflns_used 259
_cell_measurement_temperature 120(2)
_cell_measurement_theta_max 29
_cell_measurement_theta_min 3
_cell_volume 781.73(9)
_computing_cell_refinement 'SAINT-Plus (Bruker, 1998)'
_computing_data_collection 'SMART (Bruker, 1998)'
_computing_data_reduction 'SAINT-Plus (Bruker, 1998)'
_computing_molecular_graphics 'SHELXTL (Sheldrick, 2008)'
_computing_publication_material 'SHELXTL (Sheldrick, 2008)'
_computing_structure_refinement 'SHELXTL (Sheldrick, 2008)'
_computing_structure_solution 'SHELXTL (Sheldrick, 2008)'
_diffrn_ambient_temperature 120(2)
_diffrn_measured_fraction_theta_full 0.998
_diffrn_measured_fraction_theta_max 0.998
_diffrn_measurement_device_type 'Bruker SMART 1000 CCD'
_diffrn_measurement_method \w
_diffrn_radiation_monochromator graphite
_diffrn_radiation_source 'fine-focus sealed tube'
_diffrn_radiation_type MoK\a
_diffrn_radiation_wavelength 0.71073
_diffrn_reflns_av_R_equivalents 0.0196
_diffrn_reflns_av_sigmaI/netI 0.0175
_diffrn_reflns_limit_h_max 12
_diffrn_reflns_limit_h_min -12
_diffrn_reflns_limit_k_max 13
_diffrn_reflns_limit_k_min -13
_diffrn_reflns_limit_l_max 14
_diffrn_reflns_limit_l_min -14
_diffrn_reflns_number 14075
_diffrn_reflns_theta_full 29.50
_diffrn_reflns_theta_max 29.50
_diffrn_reflns_theta_min 2.00
_exptl_absorpt_coefficient_mu 0.110
_exptl_absorpt_correction_T_max 0.984
_exptl_absorpt_correction_T_min 0.976
_exptl_absorpt_correction_type multi-scan
_exptl_absorpt_process_details '(SADABS; Bruker, 1998)'
_exptl_crystal_colour colourless
_exptl_crystal_density_diffrn 1.420
_exptl_crystal_density_method 'not measured'
_exptl_crystal_description prism
_exptl_crystal_F_000 352
_exptl_crystal_size_max 0.22
_exptl_crystal_size_mid 0.19
_exptl_crystal_size_min 0.15
_refine_diff_density_max 0.367
_refine_diff_density_min -0.290
_refine_ls_extinction_method none
_refine_ls_goodness_of_fit_ref 1.000
_refine_ls_hydrogen_treatment constr
_refine_ls_matrix_type full
_refine_ls_number_parameters 231
_refine_ls_number_reflns 4340
_refine_ls_number_restraints 8
_refine_ls_restrained_S_all 1.000
_refine_ls_R_factor_all 0.0477
_refine_ls_R_factor_gt 0.0426
_refine_ls_shift/su_max 0.001
_refine_ls_shift/su_mean 0.000
_refine_ls_structure_factor_coef Fsqd
_refine_ls_weighting_details 'calc w = 1/[\s^2^(Fo^2^)+(0.0685P)^2^+0.3063P] where P=(Fo^2^+2Fc^2^)/3'
_refine_ls_weighting_scheme calc
_refine_ls_wR_factor_gt 0.1128
_refine_ls_wR_factor_ref 0.1190
_reflns_number_gt 3811
_reflns_number_total 4340
_reflns_threshold_expression I>2\s(I)
_cod_data_source_file hb5395.cif
_cod_data_source_block I
_cod_database_code 2225862
_cod_database_fobs_code 2225862

loop_
_symmetry_equiv_pos_as_xyz
'x, y, z'
'-x, -y, -z'

loop_
_atom_site_type_symbol
_atom_site_label
_atom_site_fract_x
_atom_site_fract_y
_atom_site_fract_z
_atom_site_U_iso_or_equiv
_atom_site_adp_type
_atom_site_calc_flag
_atom_site_refinement_flags
_atom_site_occupancy
_atom_site_disorder_assembly
_atom_site_disorder_group
O O1 0.17590(10) 0.52219(10) 0.39546(8) 0.02303(17) Uani d . 1 . .
O O2 0.40451(10) 0.95161(9) 0.14840(8) 0.02268(17) Uani d . 1 . .
O O3 0.51098(11) 0.79492(10) 0.29618(8) 0.02475(18) Uani d . 1 . .
N N1 0.71510(11) 0.58162(11) -0.02268(9) 0.01973(18) Uani d . 1 . .
O O4 -0.06090(10) 0.84294(10) 0.37603(9) 0.02895(19) Uani d . 1 A .
O O5 0.54578(10) 0.30748(9) 0.25074(8) 0.02478(18) Uani d . 1 . .
N N2 0.52930(11) 0.53670(10) 0.15196(8) 0.01807(17) Uani d . 1 . .
C C8 0.44689(12) 0.82101(12) 0.21038(10) 0.01806(19) Uani d . 1 . .
C C9 0.39637(12) 0.70530(12) 0.16169(10) 0.01788(19) Uani d . 1 . .
H H9A 0.3761 0.7310 0.0756 0.021 Uiso calc R 1 . .
C C10 0.69758(12) 0.47752(12) 0.06007(9) 0.01754(19) Uani d . 1 . .
C C11 1.01376(13) 0.37860(13) -0.12410(10) 0.0217(2) Uani d . 1 . .
H H11A 1.1218 0.3474 -0.1911 0.026 Uiso calc R 1 . .
C C12 0.46748(13) 0.45026(12) 0.23786(10) 0.01882(19) Uani d . 1 . .
C C13 0.23818(13) 0.71222(12) 0.26432(10) 0.01865(19) Uani d . 1 A .
C C14 0.83205(13) 0.32265(12) 0.05951(10) 0.0201(2) Uani d . 1 . .
H H14A 0.8133 0.2538 0.1220 0.024 Uiso calc R 1 . .
C C15 0.28055(13) 0.56764(12) 0.30958(10) 0.0190(2) Uani d . 1 . .
C C16 0.99386(13) 0.27226(13) -0.03493(10) 0.0209(2) Uani d . 1 . .
C C17 0.87312(13) 0.53027(13) -0.11305(10) 0.0216(2) Uani d . 1 . .
H H17A 0.8889 0.6027 -0.1729 0.026 Uiso calc R 1 . .
C C18 0.07123(14) 0.86461(13) 0.30661(11) 0.0230(2) Uani d D 1 . .
C C20 0.23239(15) 0.44492(14) 0.50530(11) 0.0242(2) Uani d . 1 . .
H H20A 0.3508 0.3514 0.4706 0.029 Uiso calc R 1 . .
H H20B 0.1538 0.4040 0.5559 0.029 Uiso calc R 1 . .
C C21 1.14368(15) 0.10896(14) -0.03822(13) 0.0295(2) Uani d . 1 . .
H H21A 1.2431 0.1216 -0.0393 0.044 Uiso calc R 1 . .
H H21B 1.1749 0.0388 -0.1175 0.044 Uiso calc R 1 . .
H H21C 1.1108 0.0598 0.0400 0.044 Uiso calc R 1 . .
C C22 0.40700(15) 1.08725(13) 0.20518(12) 0.0263(2) Uani d . 1 . .
H H22A 0.4173 1.1584 0.1380 0.039 Uiso calc R 1 . .
H H22B 0.5061 1.0464 0.2372 0.039 Uiso calc R 1 . .
H H22C 0.2993 1.1485 0.2787 0.039 Uiso calc R 1 . .
C C23 -0.22672(15) 0.98915(16) 0.42475(13) 0.0347(3) Uani d . 1 . .
H H23A -0.3177 0.9600 0.4659 0.052 Uiso calc R 1 A .
H H23B -0.2518 1.0504 0.3514 0.052 Uiso calc R 1 . .
H H23C -0.2230 1.0560 0.4899 0.052 Uiso calc R 1 . .
C C24 0.23145(19) 0.56449(17) 0.59437(13) 0.0351(3) Uani d . 1 . .
H H24A 0.2595 0.5142 0.6712 0.053 Uiso calc R 1 . .
H H24B 0.1163 0.6606 0.6235 0.053 Uiso calc R 1 . .
H H24C 0.3179 0.5966 0.5465 0.053 Uiso calc R 1 . .
O O6' 0.0517(16) 0.9913(13) 0.2663(9) 0.0417(17) Uani d PDU 0.50 A 1
O O6 0.0634(17) 0.9971(12) 0.2975(10) 0.0393(15) Uani d PDU 0.50 A 2

loop_
_atom_site_aniso_label
_atom_site_aniso_U_11
_atom_site_aniso_U_22
_atom_site_aniso_U_33
_atom_site_aniso_U_12
_atom_site_aniso_U_13
_atom_site_aniso_U_23
O1 0.0207(4) 0.0295(4) 0.0238(4) -0.0162(3) -0.0077(3) 0.0093(3)
O2 0.0264(4) 0.0174(3) 0.0276(4) -0.0124(3) -0.0107(3) 0.0065(3)
O3 0.0280(4) 0.0229(4) 0.0262(4) -0.0124(3) -0.0126(3) 0.0039(3)
N1 0.0194(4) 0.0210(4) 0.0196(4) -0.0107(3) -0.0058(3) 0.0030(3)
O4 0.0168(4) 0.0254(4) 0.0354(4) -0.0078(3) -0.0006(3) 0.0022(3)
O5 0.0237(4) 0.0182(4) 0.0318(4) -0.0108(3) -0.0076(3) 0.0060(3)
N2 0.0161(4) 0.0154(4) 0.0202(4) -0.0072(3) -0.0033(3) 0.0018(3)
C8 0.0155(4) 0.0157(4) 0.0198(4) -0.0070(3) -0.0028(3) 0.0017(3)
C9 0.0168(4) 0.0166(4) 0.0192(4) -0.0078(4) -0.0049(3) 0.0024(3)
C10 0.0175(4) 0.0184(4) 0.0175(4) -0.0097(4) -0.0048(3) 0.0001(3)
C11 0.0188(4) 0.0264(5) 0.0197(4) -0.0118(4) -0.0044(3) 0.0003(4)
C12 0.0195(4) 0.0188(4) 0.0204(4) -0.0111(4) -0.0063(3) 0.0024(3)
C13 0.0168(4) 0.0204(5) 0.0190(4) -0.0096(4) -0.0051(3) 0.0017(3)
C14 0.0192(4) 0.0181(4) 0.0217(5) -0.0086(4) -0.0059(4) 0.0015(3)
C15 0.0181(4) 0.0213(5) 0.0202(4) -0.0118(4) -0.0059(3) 0.0030(3)
C16 0.0183(4) 0.0208(5) 0.0223(5) -0.0082(4) -0.0065(4) -0.0008(4)
C17 0.0215(5) 0.0250(5) 0.0196(4) -0.0128(4) -0.0061(4) 0.0037(4)
C18 0.0197(5) 0.0227(5) 0.0223(5) -0.0085(4) -0.0044(4) 0.0024(4)
C20 0.0246(5) 0.0249(5) 0.0242(5) -0.0133(4) -0.0081(4) 0.0090(4)
C21 0.0199(5) 0.0238(5) 0.0350(6) -0.0051(4) -0.0052(4) 0.0027(4)
C22 0.0280(5) 0.0168(5) 0.0329(6) -0.0120(4) -0.0065(4) 0.0016(4)
C23 0.0176(5) 0.0322(6) 0.0358(6) -0.0034(5) 0.0009(4) 0.0014(5)
C24 0.0472(7) 0.0378(7) 0.0276(6) -0.0245(6) -0.0155(5) 0.0082(5)
O6' 0.026(2) 0.026(2) 0.051(4) -0.0063(13) 0.004(2) 0.014(2)
O6 0.0263(16) 0.0202(13) 0.058(4) -0.0087(11) -0.002(3) 0.004(2)

loop_
_atom_type_symbol
_atom_type_description
_atom_type_scat_dispersion_real
_atom_type_scat_dispersion_imag
_atom_type_scat_source
C C 0.0033 0.0016 'International Tables Vol C Tables 4.2.6.8 and 6.1.1.4'
H H 0.0000 0.0000 'International Tables Vol C Tables 4.2.6.8 and 6.1.1.4'
N N 0.0061 0.0033 'International Tables Vol C Tables 4.2.6.8 and 6.1.1.4'
O O 0.0106 0.0060 'International Tables Vol C Tables 4.2.6.8 and 6.1.1.4'

loop_
_geom_angle_atom_site_label_1
_geom_angle_atom_site_label_2
_geom_angle_atom_site_label_3
_geom_angle_site_symmetry_1
_geom_angle_site_symmetry_3
_geom_angle
_geom_angle_publ_flag
C15 O1 C20 . . 116.43(8) ?
C8 O2 C22 . . 116.22(9) ?
C10 N1 C17 . . 116.47(9) ?
C18 O4 C23 . . 115.57(9) ?
C12 N2 C10 . . 127.04(9) ?
C12 N2 C9 . . 112.20(8) ?
C10 N2 C9 . . 120.74(8) ?
O3 C8 O2 . . 126.28(10) ?
O3 C8 C9 . . 123.12(9) ?
O2 C8 C9 . . 110.56(8) ?
N2 C9 C13 . . 102.82(8) ?
N2 C9 C8 . . 110.34(8) ?
C13 C9 C8 . . 110.24(8) ?
N2 C9 H9A . . 111.1 ?
C13 C9 H9A . . 111.1 ?
C8 C9 H9A . . 111.1 ?
N1 C10 C14 . . 124.23(9) ?
N1 C10 N2 . . 114.20(9) ?
C14 C10 N2 . . 121.57(9) ?
C17 C11 C16 . . 118.70(9) ?
C17 C11 H11A . . 120.7 ?
C16 C11 H11A . . 120.7 ?
O5 C12 N2 . . 127.50(10) ?
O5 C12 C15 . . 126.81(9) ?
N2 C12 C15 . . 105.66(8) ?
C15 C13 C18 . . 129.15(9) ?
C15 C13 C9 . . 109.65(9) ?
C18 C13 C9 . . 121.10(9) ?
C16 C14 C10 . . 118.22(10) ?
C16 C14 H14A . . 120.9 ?
C10 C14 H14A . . 120.9 ?
O1 C15 C13 . . 127.97(9) ?
O1 C15 C12 . . 122.13(9) ?
C13 C15 C12 . . 109.62(9) ?
C14 C16 C11 . . 118.34(10) ?
C14 C16 C21 . . 120.49(10) ?
C11 C16 C21 . . 121.16(10) ?
N1 C17 C11 . . 124.02(10) ?
N1 C17 H17A . . 118.0 ?
C11 C17 H17A . . 118.0 ?
O6' C18 O4 . . 122.5(6) ?
O6 C18 O4 . . 123.7(6) ?
O6' C18 C13 . . 123.4(6) ?
O6 C18 C13 . . 121.9(6) ?
O4 C18 C13 . . 113.18(9) ?
O1 C20 C24 . . 110.36(9) ?
O1 C20 H20A . . 109.6 ?
C24 C20 H20A . . 109.6 ?
O1 C20 H20B . . 109.6 ?
C24 C20 H20B . . 109.6 ?
H20A C20 H20B . . 108.1 ?
C16 C21 H21A . . 109.5 ?
C16 C21 H21B . . 109.5 ?
H21A C21 H21B . . 109.5 ?
C16 C21 H21C . . 109.5 ?
H21A C21 H21C . . 109.5 ?
H21B C21 H21C . . 109.5 ?
O2 C22 H22A . . 109.5 ?
O2 C22 H22B . . 109.5 ?
H22A C22 H22B . . 109.5 ?
O2 C22 H22C . . 109.5 ?
H22A C22 H22C . . 109.5 ?
H22B C22 H22C . . 109.5 ?
O4 C23 H23A . . 109.5 ?
O4 C23 H23B . . 109.5 ?
H23A C23 H23B . . 109.5 ?
O4 C23 H23C . . 109.5 ?
H23A C23 H23C . . 109.5 ?
H23B C23 H23C . . 109.5 ?
C20 C24 H24A . . 109.5 ?
C20 C24 H24B . . 109.5 ?
H24A C24 H24B . . 109.5 ?
C20 C24 H24C . . 109.5 ?
H24A C24 H24C . . 109.5 ?
H24B C24 H24C . . 109.5 ?

loop_
_geom_bond_atom_site_label_1
_geom_bond_atom_site_label_2
_geom_bond_site_symmetry_2
_geom_bond_distance
_geom_bond_publ_flag
O1 C15 . 1.3364(12) ?
O1 C20 . 1.4679(13) ?
O2 C8 . 1.3238(12) ?
O2 C22 . 1.4515(13) ?
O3 C8 . 1.2035(13) ?
N1 C10 . 1.3315(13) ?
N1 C17 . 1.3471(13) ?
O4 C18 . 1.3263(13) ?
O4 C23 . 1.4472(14) ?
O5 C12 . 1.2165(13) ?
N2 C12 . 1.3785(12) ?
N2 C10 . 1.4115(12) ?
N2 C9 . 1.4615(12) ?
C8 C9 . 1.5369(14) ?
C9 C13 . 1.5134(13) ?
C9 H9A . 1.0000 ?
C10 C14 . 1.3999(14) ?
C11 C17 . 1.3830(15) ?
C11 C16 . 1.3954(15) ?
C11 H11A . 0.9500 ?
C12 C15 . 1.5011(14) ?
C13 C15 . 1.3440(14) ?
C13 C18 . 1.4769(14) ?
C14 C16 . 1.3904(14) ?
C14 H14A . 0.9500 ?
C16 C21 . 1.5004(15) ?
C17 H17A . 0.9500 ?
C18 O6' . 1.204(10) ?
C18 O6 . 1.218(10) ?
C20 C24 . 1.5037(17) ?
C20 H20A . 0.9900 ?
C20 H20B . 0.9900 ?
C21 H21A . 0.9800 ?
C21 H21B . 0.9800 ?
C21 H21C . 0.9800 ?
C22 H22A . 0.9800 ?
C22 H22B . 0.9800 ?
C22 H22C . 0.9800 ?
C23 H23A . 0.9800 ?
C23 H23B . 0.9800 ?
C23 H23C . 0.9800 ?
C24 H24A . 0.9800 ?
C24 H24B . 0.9800 ?
C24 H24C . 0.9800 ?

loop_
_geom_torsion_atom_site_label_1
_geom_torsion_atom_site_label_2
_geom_torsion_atom_site_label_3
_geom_torsion_atom_site_label_4
_geom_torsion_site_symmetry_1
_geom_torsion_site_symmetry_2
_geom_torsion_site_symmetry_3
_geom_torsion_site_symmetry_4
_geom_torsion
_geom_torsion_publ_flag
C22 O2 C8 O3 . . . . -11.71(15) ?
C22 O2 C8 C9 . . . . 166.06(8) ?
C12 N2 C9 C13 . . . . -1.63(11) ?
C10 N2 C9 C13 . . . . 176.88(8) ?
C12 N2 C9 C8 . . . . 115.93(9) ?
C10 N2 C9 C8 . . . . -65.56(11) ?
O3 C8 C9 N2 . . . . -40.90(13) ?
O2 C8 C9 N2 . . . . 141.24(8) ?
O3 C8 C9 C13 . . . . 71.98(12) ?
O2 C8 C9 C13 . . . . -105.87(9) ?
C17 N1 C10 C14 . . . . 1.13(15) ?
C17 N1 C10 N2 . . . . -179.48(8) ?
C12 N2 C10 N1 . . . . 171.31(9) ?
C9 N2 C10 N1 . . . . -6.97(13) ?
C12 N2 C10 C14 . . . . -9.29(16) ?
C9 N2 C10 C14 . . . . 172.43(9) ?
C10 N2 C12 O5 . . . . 0.04(17) ?
C9 N2 C12 O5 . . . . 178.45(10) ?
C10 N2 C12 C15 . . . . -178.01(9) ?
C9 N2 C12 C15 . . . . 0.39(11) ?
N2 C9 C13 C15 . . . . 2.39(11) ?
C8 C9 C13 C15 . . . . -115.24(9) ?
N2 C9 C13 C18 . . . . 179.09(9) ?
C8 C9 C13 C18 . . . . 61.45(12) ?
N1 C10 C14 C16 . . . . -1.31(16) ?
N2 C10 C14 C16 . . . . 179.34(9) ?
C20 O1 C15 C13 . . . . -130.46(11) ?
C20 O1 C15 C12 . . . . 56.26(13) ?
C18 C13 C15 O1 . . . . 7.41(18) ?
C9 C13 C15 O1 . . . . -176.23(10) ?
C18 C13 C15 C12 . . . . -178.63(10) ?
C9 C13 C15 C12 . . . . -2.27(11) ?
O5 C12 C15 O1 . . . . -2.48(16) ?
N2 C12 C15 O1 . . . . 175.60(9) ?
O5 C12 C15 C13 . . . . -176.85(10) ?
N2 C12 C15 C13 . . . . 1.22(11) ?
C10 C14 C16 C11 . . . . 0.02(15) ?
C10 C14 C16 C21 . . . . 178.63(9) ?
C17 C11 C16 C14 . . . . 1.30(15) ?
C17 C11 C16 C21 . . . . -177.30(10) ?
C10 N1 C17 C11 . . . . 0.34(15) ?
C16 C11 C17 N1 . . . . -1.56(16) ?
C23 O4 C18 O6' . . . . -12.9(5) ?
C23 O4 C18 O6 . . . . 9.6(5) ?
C23 O4 C18 C13 . . . . 177.55(10) ?
C15 C13 C18 O6' . . . . 173.7(5) ?
C9 C13 C18 O6' . . . . -2.3(5) ?
C15 C13 C18 O6 . . . . 151.4(5) ?
C9 C13 C18 O6 . . . . -24.6(5) ?
C15 C13 C18 O4 . . . . -16.81(16) ?
C9 C13 C18 O4 . . . . 167.21(9) ?
C15 O1 C20 C24 . . . . 66.34(12) ?
